data_1541717
loop_
_publ_author_name
'Naumov, N.G.'
'Cordier, S.'
'Perrin, C.'

_publ_section_title
;
 Two (Nb6 Cl9 O3 (C N)6)(5-) isomer anions in two Nb6 cluster oxyhalides:
 Cs5 (Nb6 Cl9 O3 (C N)6) * 4(H2 O) and (Me4 N)5 (Nb6 Cl9 O3 (C N)6) * 5(H2
 O)
;
_journal_name_full 'Angew. Chem. Int. ed.'
_journal_page_first 3002
_journal_page_last 3004
_journal_volume 41
_journal_year 2002
_chemical_formula_sum 'C6 H8 Cl9 Cs5 N6 Nb6 O7'
_chemical_name_systematic 'Cs5 (Cl9 O3 (Nb (C N))6) (H2 O)4'
_space_group_IT_number 20
_symmetry_space_group_name_Hall 'C 2c 2'
_symmetry_space_group_name_H-M 'C 2 2 21'
_cell_angle_alpha 90
_cell_angle_beta 90
_cell_angle_gamma 90
_cell_formula_units_Z 4
_cell_length_a 8.7854
_cell_length_b 23.9393
_cell_length_c 18.027
_cell_volume 3791.372
_citation_journal_id_ASTM ACIEF5
_cod_data_source_file Naumov_ACIEF5_2002_462.cif
_cod_data_source_block C6H8Cl9Cs5N6Nb6O7
_cod_original_cell_volume 3791.373
_cod_database_code 1541717

loop_
_symmetry_equiv_pos_as_xyz
x,y,z
-x,-y,z+1/2
x,-y,-z
-x,y,-z+1/2
x+1/2,y+1/2,z
-x+1/2,-y+1/2,z+1/2
x+1/2,-y+1/2,-z
-x+1/2,y+1/2,-z+1/2

loop_
_atom_site_label
_atom_site_type_symbol
_atom_site_fract_x
_atom_site_fract_y
_atom_site_fract_z
_atom_site_occupancy
_atom_site_U_iso_or_equiv
Cs3 Cs+1 -0.317 0.1058 0.3381 0.138 0.0
Cs6 Cs+1 0.1 0.2041 0.4303 0.49 0.0
C3 C+2 -0.2216 0.1139 0.5467 1 0.0
Cl4 Cl-1 0.1803 -0.10052 0.36105 1 0.0
Nb3 Nb+2 0.13303 0.39182 0.3455 1 0.0
Cs1 Cs+1 0.03986 0 0.5 1 0.0
C2 C+2 0.2347 0.0379 0.3383 1 0.0
O1 O-2 -0.5 0.017 0.25 1 0.0
Cl1 Cl-1 0 0.25304 0.25 1 0.0
O6 O-2 -0.461 0.2008 0.239 0.31 0.0
O5 O-2 -0.363 0.1822 0.211 0.32 0.0
N3 N-3 -0.1513 0.1143 0.4947 1 0.0
Cs2 Cs+1 -0.3858 0.1033 0.3593 0.771 0.0
O4 O-2 0.079 0.1247 0.214 0.33 0.0
Cs4 Cs+1 -0.266 0.1086 0.3245 0.061 0.0
Nb1 Nb+2 -0.13231 0.33618 0.3023 1 0.0
Cs5 Cs+1 0.0737 0.2024 0.4367 0.53 0.0
Cl2 Cl-1 0.3197 0.32213 0.301 1 0.0
N2 N-3 0.1758 0.0764 0.3605 1 0.0
Cl3 Cl-1 -0.1799 -0.03266 0.30895 1 0.0
C1 C+2 -0.2725 0.27 0.3656 1 0.0
O3 O-2 0.4153 0.1809 0.4651 1 0.0
Nb2 Nb+2 0.36832 -0.03964 0.29326 1 0.0
N1 N-3 -0.3375 0.2368 0.3963 1 0.0
O2 O-2 0.0003 0.3337 0.3881 1 0.0
Cl5 Cl-1 -0.5002 -0.03331 0.41483 1 0.0
